data_4507845
loop_
_publ_author_name
'Gabriel, C.'
'Raptopoulou, C. P.'
'Terzis, A.'
'Psycharis, V.'
'Gul-E-Noor, F.'
'Bertmer, M.'
'Mateescu, C.'
'Salifoglou, A.'

_publ_section_title
;
 Binary and Ternary Metal--Organic Hybrid Polymers in Aqueous
 Lead(II)--Dicarboxylic Acid--(Phen) Systems. The Influence of O- and
 S-Ligand Heteroatoms on the Assembly of Distinct Lattice Architecture,
 Dimensionality, and Spectroscopic Properties
;
_journal_issue 6
_journal_name_full 'Crystal Growth &amp; Design'
_journal_page_first 2573
_journal_paper_doi 10.1021/cg400340y
_journal_volume 13
_journal_year 2013
_chemical_formula_sum 'C12 H12 O15 Pb3'
_chemical_formula_weight 1017.79
_chemical_name_systematic
;
 ?
;
_space_group_IT_number 2
_symmetry_cell_setting triclinic
_symmetry_space_group_name_Hall '-P 1'
_symmetry_space_group_name_H-M 'P -1'
_atom_sites_solution_hydrogens geom
_atom_sites_solution_primary direct
_atom_sites_solution_secondary difmap
_audit_creation_method SHELXL-97
_cell_angle_alpha 114.3520(10)
_cell_angle_beta 94.0390(10)
_cell_angle_gamma 91.2360(10)
_cell_formula_units_Z 2
_cell_length_a 7.6283(2)
_cell_length_b 10.8525(2)
_cell_length_c 12.9010(3)
_cell_measurement_temperature 293(2)
_cell_volume 969.08(4)
_computing_cell_refinement 'CrystalClear, Rigaku MSC, 2005'
_computing_data_collection 'CrystalClear, Rigaku MSC, 2005'
_computing_data_reduction 'CrystalClear, Rigaku MSC, 2005'
_computing_structure_refinement 'SHELXL-97 (Sheldrick, 1997)'
_computing_structure_solution 'SHELXS-97 (Sheldrick, 1997)'
_diffrn_ambient_temperature 293(2)
_diffrn_measured_fraction_theta_full 0.997
_diffrn_measured_fraction_theta_max 0.997
_diffrn_measurement_device_type 'Rigaku R-AXIS SPIDER IPDS'
_diffrn_measurement_method '\q scans'
_diffrn_radiation_monochromator graphite
_diffrn_radiation_source 'fine-focus sealed tube'
_diffrn_radiation_type MoK\a
_diffrn_radiation_wavelength 0.71073
_diffrn_reflns_av_R_equivalents 0.0563
_diffrn_reflns_av_sigmaI/netI 0.0320
_diffrn_reflns_limit_h_max 9
_diffrn_reflns_limit_h_min -9
_diffrn_reflns_limit_k_max 14
_diffrn_reflns_limit_k_min -14
_diffrn_reflns_limit_l_max 16
_diffrn_reflns_limit_l_min -16
_diffrn_reflns_number 31021
_diffrn_reflns_theta_full 27.48
_diffrn_reflns_theta_max 27.48
_diffrn_reflns_theta_min 3.20
_exptl_absorpt_coefficient_mu 26.073
_exptl_absorpt_correction_T_max 1.000
_exptl_absorpt_correction_T_min 0.010
_exptl_absorpt_correction_type numerical
_exptl_absorpt_process_details 'CrystalClear, Rigaku MSC, 2005'
_exptl_crystal_colour colorless
_exptl_crystal_density_diffrn 3.488
_exptl_crystal_density_method 'not measured'
_exptl_crystal_description parallelepiped
_exptl_crystal_F_000 900
_exptl_crystal_size_max 0.64
_exptl_crystal_size_mid 0.27
_exptl_crystal_size_min 0.27
_refine_diff_density_max 1.807
_refine_diff_density_min -1.257
_refine_diff_density_rms 0.191
_refine_ls_extinction_method none
_refine_ls_goodness_of_fit_ref 1.135
_refine_ls_hydrogen_treatment refall
_refine_ls_matrix_type full
_refine_ls_number_parameters 271
_refine_ls_number_reflns 4415
_refine_ls_number_restraints 0
_refine_ls_restrained_S_all 1.135
_refine_ls_R_factor_all 0.0294
_refine_ls_R_factor_gt 0.0276
_refine_ls_shift/su_max 0.001
_refine_ls_shift/su_mean 0.000
_refine_ls_structure_factor_coef Fsqd
_refine_ls_weighting_details 'calc w=1/[\s^2^(Fo^2^)+(0.0179P)^2^+6.8360P] where P=(Fo^2^+2Fc^2^)/3'
_refine_ls_weighting_scheme calc
_refine_ls_wR_factor_gt 0.0675
_refine_ls_wR_factor_ref 0.0683
_reflns_number_gt 4176
_reflns_number_total 4415
_reflns_threshold_expression >2sigma(I)
_cod_data_source_file cg400340y_si_004.cif
_cod_data_source_block salpb123
_cod_original_sg_symbol_H-M P-1
_cod_database_code 4507845

loop_
_symmetry_equiv_pos_as_xyz
'x, y, z'
'-x, -y, -z'

loop_
_atom_site_label
_atom_site_type_symbol
_atom_site_fract_x
_atom_site_fract_y
_atom_site_fract_z
_atom_site_U_iso_or_equiv
_atom_site_adp_type
_atom_site_occupancy
_atom_site_symmetry_multiplicity
_atom_site_calc_flag
_atom_site_refinement_flags
Pb1 Pb 0.05258(3) 0.31300(3) 0.35586(2) 0.02938(7) Uani 1 1 d .
Pb2 Pb 0.43367(3) 0.96057(3) 0.64341(2) 0.02856(7) Uani 1 1 d .
Pb3 Pb 0.24577(4) -0.08533(3) -0.00646(2) 0.03365(8) Uani 1 1 d .
O1 O 0.1833(7) 0.5267(5) 0.5131(4) 0.0381(12) Uani 1 1 d .
O2 O 0.2583(9) 0.7346(6) 0.5379(6) 0.0607(19) Uani 1 1 d .
O3 O 0.3587(7) 0.4111(5) 0.3358(4) 0.0394(12) Uani 1 1 d .
O4 O 0.2421(9) 0.1633(6) 0.1931(5) 0.0553(17) Uani 1 1 d .
O5 O 0.4496(8) 0.1388(6) 0.0786(5) 0.0516(16) Uani 1 1 d .
C1 C 0.2706(10) 0.6090(8) 0.4877(6) 0.0371(16) Uani 1 1 d .
C2 C 0.3885(11) 0.5559(8) 0.3930(7) 0.0384(16) Uani 1 1 d .
H2A H 0.3636 0.5964 0.3395 0.046 Uiso 1 1 calc R
H2B H 0.5105 0.5790 0.4235 0.046 Uiso 1 1 calc R
C3 C 0.4457(12) 0.3517(8) 0.2357(7) 0.047(2) Uani 1 1 d .
H3A H 0.5706 0.3509 0.2556 0.056 Uiso 1 1 calc R
H3B H 0.4310 0.4047 0.1911 0.056 Uiso 1 1 calc R
C4 C 0.3721(10) 0.2090(8) 0.1660(6) 0.0355(16) Uani 1 1 d .
O11 O -0.1272(10) 0.3052(7) 0.1799(5) 0.0594(18) Uani 1 1 d .
O12 O 0.0139(11) 0.5036(8) 0.2607(6) 0.076(2) Uani 1 1 d .
O13 O -0.2576(11) 0.3446(6) 0.0077(5) 0.069(2) Uani 1 1 d .
O14 O -0.5153(9) 0.2273(7) -0.2572(5) 0.0567(17) Uani 1 1 d .
O15 O -0.3843(10) 0.1201(6) -0.1647(5) 0.0582(18) Uani 1 1 d .
C11 C -0.0860(11) 0.4183(9) 0.1826(7) 0.0454(19) Uani 1 1 d .
C12 C -0.1719(14) 0.4556(9) 0.0921(8) 0.053(2) Uani 1 1 d .
H12A H -0.2547 0.5249 0.1254 0.064 Uiso 1 1 calc R
H12B H -0.0832 0.4921 0.0604 0.064 Uiso 1 1 calc R
C13 C -0.3330(13) 0.3584(9) -0.0905(7) 0.048(2) Uani 1 1 d .
H13A H -0.2422 0.3893 -0.1247 0.057 Uiso 1 1 calc R
H13B H -0.4206 0.4259 -0.0683 0.057 Uiso 1 1 calc R
C14 C -0.4177(11) 0.2256(8) -0.1769(7) 0.0386(17) Uani 1 1 d .
O21 O 0.2503(10) 0.1871(8) 0.4478(6) 0.064(2) Uani 1 1 d .
O22 O 0.3214(7) 0.0141(6) 0.4843(4) 0.0372(12) Uani 1 1 d .
O23 O 0.1270(7) 0.0738(5) 0.6541(4) 0.0364(11) Uani 1 1 d .
O24 O 0.2137(10) -0.0433(7) 0.7918(5) 0.0580(18) Uani 1 1 d .
O25 O 0.0562(8) 0.0886(7) 0.9281(5) 0.0461(14) Uani 1 1 d .
C21 C 0.2346(10) 0.1179(8) 0.5021(6) 0.0352(16) Uani 1 1 d .
C22 C 0.1118(11) 0.1621(8) 0.5973(7) 0.0382(16) Uani 1 1 d .
H22A H 0.1434 0.2548 0.6510 0.046 Uiso 1 1 calc R
H22B H -0.0086 0.1577 0.5658 0.046 Uiso 1 1 calc R
C23 C 0.0482(12) 0.1243(9) 0.7595(7) 0.0456(19) Uani 1 1 d .
H23A H -0.0789 0.1128 0.7448 0.055 Uiso 1 1 calc R
H23B H 0.0796 0.2203 0.8012 0.055 Uiso 1 1 calc R
C24 C 0.1100(10) 0.0494(8) 0.8307(6) 0.0370(16) Uani 1 1 d .

loop_
_atom_site_aniso_label
_atom_site_aniso_U_11
_atom_site_aniso_U_22
_atom_site_aniso_U_33
_atom_site_aniso_U_23
_atom_site_aniso_U_13
_atom_site_aniso_U_12
Pb1 0.03451(14) 0.02894(13) 0.02219(12) 0.00731(10) 0.00589(10) 0.00708(10)
Pb2 0.03393(14) 0.02996(13) 0.02183(12) 0.01052(10) 0.00446(9) 0.00087(10)
Pb3 0.03515(14) 0.03851(15) 0.02498(13) 0.00995(11) 0.00697(10) 0.00691(11)
O1 0.042(3) 0.036(3) 0.026(2) 0.000(2) 0.009(2) 0.001(2)
O2 0.059(4) 0.031(3) 0.067(4) -0.007(3) 0.020(3) -0.001(3)
O3 0.047(3) 0.029(3) 0.035(3) 0.003(2) 0.016(2) 0.002(2)
O4 0.070(4) 0.043(3) 0.039(3) 0.000(3) 0.031(3) 0.001(3)
O5 0.039(3) 0.054(4) 0.037(3) -0.007(3) 0.017(2) 0.007(3)
C1 0.031(4) 0.034(4) 0.032(4) 0.000(3) 0.002(3) 0.001(3)
C2 0.038(4) 0.033(4) 0.037(4) 0.006(3) 0.011(3) 0.003(3)
C3 0.046(5) 0.042(4) 0.042(5) 0.004(4) 0.025(4) 0.004(4)
C4 0.038(4) 0.039(4) 0.025(3) 0.008(3) 0.010(3) 0.011(3)
O11 0.081(5) 0.051(4) 0.042(3) 0.018(3) -0.014(3) 0.002(3)
O12 0.075(5) 0.078(5) 0.054(4) 0.014(4) -0.034(4) -0.016(4)
O13 0.118(6) 0.033(3) 0.044(4) 0.012(3) -0.036(4) -0.009(3)
O14 0.064(4) 0.055(4) 0.044(3) 0.018(3) -0.023(3) -0.003(3)
O15 0.084(5) 0.039(3) 0.042(3) 0.011(3) -0.019(3) 0.002(3)
C11 0.034(4) 0.052(5) 0.041(5) 0.011(4) -0.004(3) -0.001(3)
C12 0.063(6) 0.045(5) 0.045(5) 0.015(4) -0.013(4) -0.017(4)
C13 0.059(5) 0.041(4) 0.036(4) 0.012(3) -0.016(4) 0.003(4)
C14 0.038(4) 0.046(4) 0.029(4) 0.013(3) -0.002(3) 0.006(3)
O21 0.068(4) 0.081(5) 0.074(5) 0.061(4) 0.024(4) 0.027(4)
O22 0.038(3) 0.049(3) 0.031(3) 0.022(2) 0.011(2) 0.013(2)
O23 0.044(3) 0.041(3) 0.030(3) 0.018(2) 0.016(2) 0.011(2)
O24 0.081(5) 0.066(4) 0.045(3) 0.035(3) 0.035(3) 0.038(4)
O25 0.040(3) 0.067(4) 0.032(3) 0.020(3) 0.010(2) 0.003(3)
C21 0.034(4) 0.046(4) 0.030(4) 0.020(3) 0.002(3) 0.003(3)
C22 0.041(4) 0.044(4) 0.036(4) 0.022(3) 0.010(3) 0.012(3)
C23 0.051(5) 0.055(5) 0.033(4) 0.017(4) 0.021(4) 0.015(4)
C24 0.037(4) 0.040(4) 0.033(4) 0.013(3) 0.012(3) -0.003(3)

loop_
_atom_type_symbol
_atom_type_description
_atom_type_scat_dispersion_real
_atom_type_scat_dispersion_imag
_atom_type_scat_source
C C 0.0033 0.0016 'International Tables Vol C Tables 4.2.6.8 and 6.1.1.4'
H H 0.0000 0.0000 'International Tables Vol C Tables 4.2.6.8 and 6.1.1.4'
O O 0.0106 0.0060 'International Tables Vol C Tables 4.2.6.8 and 6.1.1.4'
Pb Pb -3.3944 10.1111 'International Tables Vol C Tables 4.2.6.8 and 6.1.1.4'

loop_
_geom_angle_atom_site_label_1
_geom_angle_atom_site_label_2
_geom_angle_atom_site_label_3
_geom_angle
_geom_angle_site_symmetry_1
_geom_angle_site_symmetry_3
O1 Pb1 O11 123.6(2) . .
O1 Pb1 O21 86.4(2) . .
O11 Pb1 O21 147.8(2) . .
O1 Pb1 O4 120.50(19) . .
O11 Pb1 O4 78.6(2) . .
O21 Pb1 O4 75.3(2) . .
O1 Pb1 O3 60.91(16) . .
O11 Pb1 O3 101.6(2) . .
O21 Pb1 O3 81.9(2) . .
O4 Pb1 O3 60.68(18) . .
O1 Pb1 O1 65.5(2) . 2_566
O11 Pb1 O1 89.2(2) . 2_566
O21 Pb1 O1 116.5(2) . 2_566
O4 Pb1 O1 167.8(2) . 2_566
O3 Pb1 O1 121.63(16) . 2_566
O22 Pb2 O2 85.8(2) 1_565 .
O22 Pb2 O15 128.5(2) 1_565 1_666
O2 Pb2 O15 145.1(2) . 1_666
O22 Pb2 O14 80.78(19) 1_565 1_666
O2 Pb2 O14 156.4(2) . 1_666
O15 Pb2 O14 49.07(19) 1_666 1_666
O22 Pb2 O24 118.66(19) 1_565 1_565
O2 Pb2 O24 76.4(2) . 1_565
O15 Pb2 O24 80.2(2) 1_666 1_565
O14 Pb2 O24 93.1(2) 1_666 1_565
O22 Pb2 O23 60.95(16) 1_565 1_565
O2 Pb2 O23 86.1(2) . 1_565
O15 Pb2 O23 104.0(2) 1_666 1_565
O14 Pb2 O23 70.39(19) 1_666 1_565
O24 Pb2 O23 59.67(17) 1_565 1_565
O22 Pb2 O22 65.4(2) 1_565 2_666
O2 Pb2 O22 109.9(2) . 2_666
O15 Pb2 O22 92.9(2) 1_666 2_666
O14 Pb2 O22 81.9(2) 1_666 2_666
O24 Pb2 O22 173.1(2) 1_565 2_666
O23 Pb2 O22 122.28(15) 1_565 2_666
O15 Pb3 O5 83.4(2) 2 2_655
O15 Pb3 O25 87.7(2) 2 2_556
O5 Pb3 O25 165.4(2) 2_655 2_556
O15 Pb3 O11 115.17(19) 2 2
O5 Pb3 O11 87.2(2) 2_655 2
O25 Pb3 O11 86.2(2) 2_556 2
O15 Pb3 O5 83.7(2) 2 .
O5 Pb3 O5 70.9(2) 2_655 .
O25 Pb3 O5 119.65(18) 2_556 .
O11 Pb3 O5 149.7(2) 2 .
C1 O1 Pb1 118.7(4) . .
C1 O1 Pb1 101.8(4) . 2_566
Pb1 O1 Pb1 114.5(2) . 2_566
C1 O2 Pb2 144.1(6) . .
C3 O3 C2 113.8(6) . .
C3 O3 Pb1 121.7(5) . .
C2 O3 Pb1 116.0(4) . .
C4 O4 Pb1 123.0(5) . .
C4 O5 Pb3 142.6(5) . 2_655
C4 O5 Pb3 100.8(5) . .
Pb3 O5 Pb3 109.1(2) 2_655 .
O2 C1 O1 122.0(7) . .
O2 C1 C2 118.6(7) . .
O1 C1 C2 119.4(7) . .
O3 C2 C1 108.8(6) . .
O3 C2 H2A 109.9 . .
C1 C2 H2A 109.9 . .
O3 C2 H2B 109.9 . .
C1 C2 H2B 109.9 . .
H2A C2 H2B 108.3 . .
O3 C3 C4 110.2(6) . .
O3 C3 H3A 109.6 . .
C4 C3 H3A 109.6 . .
O3 C3 H3B 109.6 . .
C4 C3 H3B 109.6 . .
H3A C3 H3B 108.1 . .
O4 C4 O5 121.9(7) . .
O4 C4 C3 121.2(6) . .
O5 C4 C3 116.9(7) . .
C11 O11 Pb1 101.4(5) . .
C11 O11 Pb3 129.0(6) . 2
Pb1 O11 Pb3 125.0(3) . 2
C12 O13 C13 117.7(7) . .
C14 O14 Pb2 93.4(5) . 1_444
C14 O15 Pb3 131.1(5) . 2
C14 O15 Pb2 93.8(5) . 1_444
Pb3 O15 Pb2 133.9(3) 2 1_444
O12 C11 O11 122.7(9) . .
O12 C11 C12 119.2(9) . .
O11 C11 C12 118.0(7) . .
O13 C12 C11 110.0(7) . .
O13 C12 H12A 109.7 . .
C11 C12 H12A 109.7 . .
O13 C12 H12B 109.7 . .
C11 C12 H12B 109.7 . .
H12A C12 H12B 108.2 . .
O13 C13 C14 111.0(7) . .
O13 C13 H13A 109.4 . .
C14 C13 H13A 109.4 . .
O13 C13 H13B 109.4 . .
C14 C13 H13B 109.4 . .
H13A C13 H13B 108.0 . .
O14 C14 O15 123.6(8) . .
O14 C14 C13 117.9(7) . .
O15 C14 C13 118.5(7) . .
C21 O21 Pb1 138.7(6) . .
C21 O22 Pb2 120.9(5) . 1_545
C21 O22 Pb2 102.3(4) . 2_666
Pb2 O22 Pb2 114.6(2) 1_545 2_666
C23 O23 C22 112.6(6) . .
C23 O23 Pb2 118.8(5) . 1_545
C22 O23 Pb2 114.9(4) . 1_545
C24 O24 Pb2 120.1(5) . 1_545
C24 O25 Pb3 135.2(5) . 2_556
O21 C21 O22 122.4(7) . .
O21 C21 C22 118.7(7) . .
O22 C21 C22 118.9(6) . .
O23 C22 C21 108.5(6) . .
O23 C22 H22A 110.0 . .
C21 C22 H22A 110.0 . .
O23 C22 H22B 110.0 . .
C21 C22 H22B 110.0 . .
H22A C22 H22B 108.4 . .
O23 C23 C24 110.2(6) . .
O23 C23 H23A 109.6 . .
C24 C23 H23A 109.6 . .
O23 C23 H23B 109.6 . .
C24 C23 H23B 109.6 . .
H23A C23 H23B 108.1 . .
O24 C24 O25 123.9(8) . .
O24 C24 C23 119.5(6) . .
O25 C24 C23 116.5(7) . .

loop_
_geom_bond_atom_site_label_1
_geom_bond_atom_site_label_2
_geom_bond_distance
_geom_bond_site_symmetry_2
Pb1 O1 2.494(5) .
Pb1 O11 2.538(6) .
Pb1 O21 2.592(6) .
Pb1 O4 2.619(5) .
Pb1 O3 2.619(5) .
Pb1 O1 2.695(5) 2_566
Pb2 O22 2.458(5) 1_565
Pb2 O2 2.551(6) .
Pb2 O15 2.633(6) 1_666
Pb2 O14 2.645(7) 1_666
Pb2 O24 2.646(6) 1_565
Pb2 O23 2.652(5) 1_565
Pb2 O22 2.659(5) 2_666
Pb3 O15 2.551(6) 2
Pb3 O5 2.554(5) 2_655
Pb3 O25 2.585(5) 2_556
Pb3 O11 2.596(7) 2
Pb3 O5 2.633(6) .
O1 C1 1.263(10) .
O1 Pb1 2.695(5) 2_566
O2 C1 1.253(9) .
O3 C3 1.406(9) .
O3 C2 1.439(9) .
O4 C4 1.234(10) .
O5 C4 1.267(9) .
O5 Pb3 2.554(5) 2_655
C1 C2 1.493(10) .
C2 H2A 0.9700 .
C2 H2B 0.9700 .
C3 C4 1.505(11) .
C3 H3A 0.9700 .
C3 H3B 0.9700 .
O11 C11 1.246(11) .
O11 Pb3 2.596(6) 2
O12 C11 1.243(10) .
O13 C12 1.360(10) .
O13 C13 1.420(10) .
O14 C14 1.239(10) .
O14 Pb2 2.645(7) 1_444
O15 C14 1.248(10) .
O15 Pb3 2.551(6) 2
O15 Pb2 2.633(6) 1_444
C11 C12 1.501(13) .
C12 H12A 0.9700 .
C12 H12B 0.9700 .
C13 C14 1.507(11) .
C13 H13A 0.9700 .
C13 H13B 0.9700 .
O21 C21 1.229(9) .
O22 C21 1.265(9) .
O22 Pb2 2.458(5) 1_545
O22 Pb2 2.659(5) 2_666
O23 C23 1.424(8) .
O23 C22 1.428(9) .
O23 Pb2 2.652(5) 1_545
O24 C24 1.251(10) .
O24 Pb2 2.646(6) 1_545
O25 C24 1.253(9) .
O25 Pb3 2.585(5) 2_556
C21 C22 1.520(10) .
C22 H22A 0.9700 .
C22 H22B 0.9700 .
C23 C24 1.515(11) .
C23 H23A 0.9700 .
C23 H23B 0.9700 .
